data_4350627
loop_
_publ_author_name
'Benbellat, Noura'
'Gavrilenko, Konstantin S.'
'Le Gal, Yann'
'Cador, Olivier'
'Golhen, St\'ephane'
'Gouasmia, Abdelkrim'
'Fabre, Jean-Marc'
'Ouahab, Lahc\`ene'

_publ_section_title
;
 Co(II)-Co(II) paddlewheel complex with a redox-active ligand derived from
 TTF.
;
_journal_issue 26
_journal_name_full 'Inorganic chemistry'
_journal_page_first 10440
_journal_page_last 10442
_journal_paper_doi 10.1021/ic061680v
_journal_volume 45
_journal_year 2006
_chemical_formula_sum 'C16 H16 N O0.5 S4'
_chemical_formula_weight 358.54
_space_group_IT_number 5
_space_group_name_Hall 'C 2y'
_space_group_name_H-M_alt 'C 1 2 1'
_symmetry_cell_setting monoclinic
_symmetry_space_group_name_H-M 'C 1 2 1'
_atom_sites_solution_hydrogens geom
_atom_sites_solution_primary direct
_atom_sites_solution_secondary difmap
_audit_creation_method SHELXL-97
_cell_angle_alpha 90.00
_cell_angle_beta 99.708(2)
_cell_angle_gamma 90.00
_cell_formula_units_Z 4
_cell_length_a 13.9701(4)
_cell_length_b 5.9781(2)
_cell_length_c 20.6898(6)
_cell_measurement_temperature 293(2)
_cell_volume 1703.16(9)
_computing_structure_refinement 'SHELXL-97 (Sheldrick, 1997)'
_diffrn_ambient_temperature 293(2)
_diffrn_detector 'CCD plate'
_diffrn_measured_fraction_theta_full 0.986
_diffrn_measured_fraction_theta_max 0.986
_diffrn_measurement_device_type 'APEXII, Bruker-AXS'
_diffrn_measurement_method 'CCD rotation images, thin slices'
_diffrn_radiation_monochromator graphite
_diffrn_radiation_source 'fine-focus sealed tube'
_diffrn_radiation_type MoK\a
_diffrn_radiation_wavelength 0.71073
_diffrn_reflns_av_R_equivalents 0.0231
_diffrn_reflns_av_sigmaI/netI 0.0269
_diffrn_reflns_limit_h_max 19
_diffrn_reflns_limit_h_min -21
_diffrn_reflns_limit_k_max 8
_diffrn_reflns_limit_k_min -8
_diffrn_reflns_limit_l_max 28
_diffrn_reflns_limit_l_min -31
_diffrn_reflns_number 12356
_diffrn_reflns_theta_full 32.66
_diffrn_reflns_theta_max 32.66
_diffrn_reflns_theta_min 1.00
_exptl_absorpt_coefficient_mu 0.554
_exptl_absorpt_correction_type none
_exptl_crystal_density_diffrn 1.398
_exptl_crystal_density_method 'not measured'
_exptl_crystal_F_000 748
_exptl_crystal_size_max 0.50
_exptl_crystal_size_mid 0.15
_exptl_crystal_size_min 0.05
_refine_diff_density_max 0.505
_refine_diff_density_min -0.307
_refine_diff_density_rms 0.100
_refine_ls_abs_structure_details 'Flack H D (1983), Acta Cryst. A39, 876-881'
_refine_ls_abs_structure_Flack -0.01(7)
_refine_ls_extinction_method none
_refine_ls_goodness_of_fit_ref 1.045
_refine_ls_hydrogen_treatment mixed
_refine_ls_matrix_type full
_refine_ls_number_parameters 195
_refine_ls_number_reflns 5086
_refine_ls_number_restraints 1
_refine_ls_restrained_S_all 1.045
_refine_ls_R_factor_all 0.0504
_refine_ls_R_factor_gt 0.0374
_refine_ls_shift/su_max 0.001
_refine_ls_shift/su_mean 0.000
_refine_ls_structure_factor_coef Fsqd
_refine_ls_weighting_details 'calc w=1/[\s^2^(Fo^2^)+(0.0896P)^2^+0.0000P] where P=(Fo^2^+2Fc^2^)/3'
_refine_ls_weighting_scheme calc
_refine_ls_wR_factor_gt 0.1122
_refine_ls_wR_factor_ref 0.1284
_reflns_number_gt 4158
_reflns_number_total 5086
_reflns_threshold_expression >2sigma(I)
_cod_data_source_file ic061680vsi20061109_053821.cif
_cod_data_source_block L.0.5H2O
_cod_depositor_comments
;
The following automatic conversions were performed:

data item '_exptl_absorpt_correction_type' value 'None' was changed
to 'none' in accordance with the
/home/saulius/struct/COD-crude-data/automatic-downloads/DataCite-retrospective/ACS/depositions/lib/dictionaries/cif_core.dic
dictionary named 'cif_core.dic' version 2.4.2 last updated on
2011-04-26.

data item '_symmetry_cell_setting' value 'Monoclinic' was changed to
'monoclinic' in accordance with the
/home/saulius/struct/COD-crude-data/automatic-downloads/DataCite-retrospective/ACS/depositions/lib/dictionaries/cif_core.dic
dictionary named 'cif_core.dic' version 2.4.2 last updated on
2011-04-26.

Automatic conversion script
Id: cif_fix_values 6909 2019-04-08 15:41:33Z antanas 
;
_cod_original_sg_symbol_H-M C2
_cod_original_formula_sum 'C16 H16 N O0.50 S4'
_cod_database_code 4350627

loop_
_symmetry_equiv_pos_as_xyz
'x, y, z'
'-x, y, -z'
'x+1/2, y+1/2, z'
'-x+1/2, y+1/2, -z'

loop_
_atom_site_label
_atom_site_type_symbol
_atom_site_fract_x
_atom_site_fract_y
_atom_site_fract_z
_atom_site_U_iso_or_equiv
_atom_site_adp_type
_atom_site_occupancy
_atom_site_symmetry_multiplicity
_atom_site_calc_flag
_atom_site_refinement_flags
S1 S 0.76053(4) -0.43195(10) 0.84248(3) 0.04752(15) Uani 1 1 d .
S2 S 0.57504(4) -0.42894(10) 0.89138(3) 0.04738(15) Uani 1 1 d .
S3 S 0.69167(4) -0.02373(9) 0.74615(3) 0.04933(16) Uani 1 1 d .
S4 S 0.50473(4) 0.00079(9) 0.79331(3) 0.04560(14) Uani 1 1 d .
C1 C 0.6250(2) -0.8123(6) 0.96463(14) 0.0663(8) Uani 1 1 d .
H1A H 0.5616 -0.7732 0.9731 0.099 Uiso 1 1 calc R
H1B H 0.6701 -0.8134 1.0051 0.099 Uiso 1 1 calc R
H1C H 0.6228 -0.9580 0.9449 0.099 Uiso 1 1 calc R
C2 C 0.65680(17) -0.6450(4) 0.91923(11) 0.0456(5) Uani 1 1 d .
C3 C 0.74170(18) -0.6467(4) 0.89738(11) 0.0462(5) Uani 1 1 d .
C4 C 0.8231(2) -0.8084(6) 0.91399(15) 0.0675(8) Uani 1 1 d .
H4A H 0.8748 -0.7684 0.8909 0.101 Uiso 1 1 calc R
H4B H 0.8006 -0.9563 0.9014 0.101 Uiso 1 1 calc R
H4C H 0.8464 -0.8046 0.9604 0.101 Uiso 1 1 calc R
C5 C 0.64621(14) -0.3054(4) 0.83905(10) 0.0388(4) Uani 1 1 d .
C6 C 0.61746(15) -0.1331(4) 0.79865(10) 0.0393(4) Uani 1 1 d .
C7 C 0.53061(14) 0.2135(4) 0.74080(10) 0.0394(4) Uani 1 1 d .
C8 C 0.61533(14) 0.2044(4) 0.71874(9) 0.0383(4) Uani 1 1 d .
C9 C 0.65038(16) 0.3642(4) 0.67566(10) 0.0411(4) Uani 1 1 d .
H9 H 0.6104 0.4838 0.6602 0.049 Uiso 1 1 calc R
C10 C 0.73798(16) 0.3487(4) 0.65674(10) 0.0435(4) Uani 1 1 d .
H10 H 0.7755 0.2241 0.6710 0.052 Uiso 1 1 calc R
C11 C 0.77957(15) 0.5092(4) 0.61594(9) 0.0406(4) Uani 1 1 d .
C12 C 0.87154(18) 0.4711(5) 0.60176(11) 0.0509(5) Uani 1 1 d .
H12 H 0.9046 0.3401 0.6157 0.061 Uiso 1 1 calc R
C13 C 0.9140(2) 0.6290(6) 0.56673(12) 0.0576(6) Uani 1 1 d .
H13 H 0.9761 0.6001 0.5582 0.069 Uiso 1 1 calc R
C14 C 0.78158(18) 0.8533(4) 0.55676(10) 0.0494(5) Uani 1 1 d .
H14 H 0.7492 0.9832 0.5409 0.059 Uiso 1 1 calc R
C15 C 0.73408(15) 0.7062(4) 0.59157(10) 0.0425(4) Uani 1 1 d .
H15 H 0.6716 0.7383 0.5988 0.051 Uiso 1 1 calc R
C16 C 0.45289(17) 0.3907(4) 0.72443(12) 0.0494(5) Uani 1 1 d .
H16A H 0.3998 0.3583 0.7470 0.074 Uiso 1 1 calc R
H16B H 0.4300 0.3916 0.6780 0.074 Uiso 1 1 calc R
H16C H 0.4796 0.5346 0.7379 0.074 Uiso 1 1 calc R
N1 N 0.87148(17) 0.8206(4) 0.54442(10) 0.0576(5) Uani 1 1 d .
O1W O 0.5000 0.6524(6) 0.5000 0.1090(14) Uani 1 2 d S

loop_
_atom_site_aniso_label
_atom_site_aniso_U_11
_atom_site_aniso_U_22
_atom_site_aniso_U_33
_atom_site_aniso_U_23
_atom_site_aniso_U_13
_atom_site_aniso_U_12
S1 0.0430(3) 0.0462(3) 0.0551(3) 0.0090(3) 0.0135(2) 0.0118(2)
S2 0.0465(3) 0.0462(3) 0.0525(3) 0.0096(3) 0.0173(2) 0.0052(2)
S3 0.0489(3) 0.0455(3) 0.0589(3) 0.0177(3) 0.0245(2) 0.0171(2)
S4 0.0398(3) 0.0431(3) 0.0566(3) 0.0091(2) 0.0160(2) 0.0083(2)
C1 0.088(2) 0.0522(15) 0.0593(14) 0.0192(13) 0.0144(14) -0.0061(15)
C2 0.0588(13) 0.0348(9) 0.0417(10) 0.0058(8) 0.0038(9) 0.0018(9)
C3 0.0550(12) 0.0352(10) 0.0453(10) 0.0028(9) -0.0001(9) 0.0073(9)
C4 0.0752(17) 0.0514(15) 0.0733(17) 0.0122(14) 0.0052(14) 0.0258(14)
C5 0.0399(10) 0.0353(9) 0.0428(10) 0.0028(8) 0.0111(8) 0.0034(8)
C6 0.0389(10) 0.0365(9) 0.0441(10) 0.0033(8) 0.0120(8) 0.0063(8)
C7 0.0380(9) 0.0360(9) 0.0419(9) 0.0016(8) 0.0001(8) 0.0042(8)
C8 0.0407(10) 0.0344(9) 0.0390(9) 0.0013(8) 0.0041(8) 0.0044(8)
C9 0.0445(11) 0.0353(9) 0.0423(9) 0.0034(8) 0.0033(8) 0.0043(8)
C10 0.0528(12) 0.0373(9) 0.0409(9) 0.0033(8) 0.0090(9) 0.0047(8)
C11 0.0482(11) 0.0394(9) 0.0343(8) -0.0007(8) 0.0071(8) -0.0001(9)
C12 0.0550(12) 0.0515(13) 0.0478(11) 0.0024(11) 0.0133(10) 0.0073(11)
C13 0.0530(13) 0.0694(17) 0.0533(13) 0.0048(13) 0.0172(11) 0.0005(12)
C14 0.0639(15) 0.0436(11) 0.0405(10) 0.0085(9) 0.0080(10) -0.0007(10)
C15 0.0478(11) 0.0434(10) 0.0370(9) 0.0025(9) 0.0090(8) 0.0011(9)
C16 0.0415(11) 0.0437(12) 0.0599(13) 0.0017(11) -0.0006(10) 0.0134(9)
N1 0.0648(13) 0.0613(13) 0.0487(10) 0.0097(10) 0.0148(9) -0.0100(11)
O1W 0.0706(19) 0.0533(19) 0.217(4) 0.000 0.065(3) 0.000

loop_
_atom_type_symbol
_atom_type_description
_atom_type_scat_dispersion_real
_atom_type_scat_dispersion_imag
_atom_type_scat_source
C C 0.0033 0.0016 'International Tables Vol C Tables 4.2.6.8 and 6.1.1.4'
H H 0.0000 0.0000 'International Tables Vol C Tables 4.2.6.8 and 6.1.1.4'
N N 0.0061 0.0033 'International Tables Vol C Tables 4.2.6.8 and 6.1.1.4'
S S 0.1246 0.1234 'International Tables Vol C Tables 4.2.6.8 and 6.1.1.4'
O O 0.0106 0.0060 'International Tables Vol C Tables 4.2.6.8 and 6.1.1.4'

loop_
_geom_angle_atom_site_label_1
_geom_angle_atom_site_label_2
_geom_angle_atom_site_label_3
_geom_angle
C5 S1 C3 96.09(11)
C5 S2 C2 96.16(10)
C6 S3 C8 95.70(10)
C7 S4 C6 95.37(10)
C3 C2 C1 125.6(2)
C3 C2 S2 117.35(17)
C1 C2 S2 117.0(2)
C2 C3 C4 127.8(2)
C2 C3 S1 116.66(17)
C4 C3 S1 115.5(2)
C6 C5 S2 124.47(15)
C6 C5 S1 121.92(15)
S2 C5 S1 113.59(12)
C5 C6 S3 121.75(15)
C5 C6 S4 124.04(15)
S3 C6 S4 114.21(12)
C8 C7 C16 126.4(2)
C8 C7 S4 117.98(17)
C16 C7 S4 115.60(17)
C7 C8 C9 126.4(2)
C7 C8 S3 116.26(17)
C9 C8 S3 117.34(15)
C10 C9 C8 123.4(2)
C9 C10 C11 126.2(2)
C12 C11 C15 116.5(2)
C12 C11 C10 119.2(2)
C15 C11 C10 124.26(19)
C13 C12 C11 119.6(2)
N1 C13 C12 124.1(2)
N1 C14 C15 123.9(2)
C14 C15 C11 120.0(2)
C13 N1 C14 115.9(2)

loop_
_geom_bond_atom_site_label_1
_geom_bond_atom_site_label_2
_geom_bond_distance
S1 C5 1.758(2)
S1 C3 1.763(2)
S2 C5 1.752(2)
S2 C2 1.756(2)
S3 C6 1.750(2)
S3 C8 1.765(2)
S4 C7 1.750(2)
S4 C6 1.753(2)
C1 C2 1.490(3)
C2 C3 1.339(3)
C3 C4 1.488(3)
C5 C6 1.345(3)
C7 C8 1.340(3)
C7 C16 1.514(3)
C8 C9 1.447(3)
C9 C10 1.350(3)
C10 C11 1.461(3)
C11 C12 1.384(3)
C11 C15 1.392(3)
C12 C13 1.383(4)
C13 N1 1.336(4)
C14 N1 1.338(3)
C14 C15 1.376(3)
